data_7713599
loop_
_publ_author_name
'Guo, Dianjun'
'Rajeshkumar, Thayalan'
'Zhu, Shan'
'Yuan, Qingbing'
'Hong, Dongjing'
'Zhou, Shuangliu'
'Zhu, Xiancui'
'Maron, Laurent'
'Wang, Shaowu'

_publ_section_title
;
 Aryl C--H bond functionalization with diphenyldiazomethane induced by
 rare-earth metal alkyl complexes
;
_journal_name_full 'Dalton Transactions'
_journal_paper_doi 10.1039/D3DT01714A
_journal_year 2023
_chemical_formula_moiety 'C66 H53 Lu N6 O'
_chemical_formula_sum 'C66 H53 Lu N6 O'
_chemical_formula_weight 1121.11
_space_group_crystal_system monoclinic
_space_group_IT_number 14
_space_group_name_Hall '-P 2ybc'
_space_group_name_H-M_alt 'P 1 21/c 1'
_atom_sites_solution_hydrogens geom
_atom_sites_solution_primary dual
_audit_creation_date 2022-04-08
_audit_creation_method
;
Olex2 1.2
(compiled 2018.05.29 svn.r3508 for OlexSys, GUI svn.r5506)
;
_audit_update_record
;
2022-08-13 deposited with the CCDC.	2023-07-19 downloaded from the CCDC.
;
_cell_angle_alpha 90
_cell_angle_beta 98.7720(10)
_cell_angle_gamma 90
_cell_formula_units_Z 4
_cell_length_a 12.8580(6)
_cell_length_b 19.4811(9)
_cell_length_c 24.8098(11)
_cell_measurement_reflns_used 9971
_cell_measurement_temperature 293.15
_cell_measurement_theta_max 25.566
_cell_measurement_theta_min 2.181
_cell_volume 6141.9(5)
_computing_cell_refinement 'SAINT v8.37A (Bruker, 2015)'
_computing_data_reduction 'SAINT v8.37A (Bruker, 2015)'
_computing_molecular_graphics 'Olex2 (Dolomanov et al., 2009)'
_computing_publication_material 'Olex2 (Dolomanov et al., 2009)'
_computing_structure_refinement 'ShelXL (Sheldrick, 2015)'
_computing_structure_solution 'ShelXT (Sheldrick, 2015)'
_diffrn_ambient_temperature 293.15
_diffrn_measured_fraction_theta_full 0.998
_diffrn_measured_fraction_theta_max 0.996
_diffrn_measurement_device_type 'Bruker APEX-II CCD'
_diffrn_measurement_method '\f and \w scans'
_diffrn_radiation_type MoK\a
_diffrn_radiation_wavelength 0.71073
_diffrn_reflns_av_R_equivalents 0.0631
_diffrn_reflns_av_unetI/netI 0.0563
_diffrn_reflns_Laue_measured_fraction_full 0.998
_diffrn_reflns_Laue_measured_fraction_max 0.996
_diffrn_reflns_limit_h_max 16
_diffrn_reflns_limit_h_min -16
_diffrn_reflns_limit_k_max 25
_diffrn_reflns_limit_k_min -25
_diffrn_reflns_limit_l_max 32
_diffrn_reflns_limit_l_min -32
_diffrn_reflns_number 71263
_diffrn_reflns_point_group_measured_fraction_full 0.998
_diffrn_reflns_point_group_measured_fraction_max 0.996
_diffrn_reflns_theta_full 25.242
_diffrn_reflns_theta_max 27.493
_diffrn_reflns_theta_min 1.335
_diffrn_standards_number 0
_exptl_absorpt_coefficient_mu 1.650
_exptl_absorpt_correction_T_max 0.7456
_exptl_absorpt_correction_T_min 0.5074
_exptl_absorpt_correction_type multi-scan
_exptl_absorpt_process_details
;
SADABS-2016/2 (Bruker,2016/2) was used for absorption correction.
wR2(int) was 0.0960 before and 0.0602 after correction.
The Ratio of minimum to maximum transmission is 0.6805.
The \l/2 correction factor is Not present.
;
_exptl_crystal_colour 'clear light black'
_exptl_crystal_colour_lustre clear
_exptl_crystal_colour_modifier light
_exptl_crystal_colour_primary black
_exptl_crystal_density_diffrn 1.212
_exptl_crystal_description block
_exptl_crystal_F_000 2280
_exptl_crystal_size_max 0.22
_exptl_crystal_size_mid 0.21
_exptl_crystal_size_min 0.2
_refine_diff_density_max 1.236
_refine_diff_density_min -0.661
_refine_diff_density_rms 0.073
_refine_ls_extinction_method none
_refine_ls_goodness_of_fit_ref 1.007
_refine_ls_hydrogen_treatment constr
_refine_ls_matrix_type full
_refine_ls_number_parameters 669
_refine_ls_number_reflns 14042
_refine_ls_number_restraints 6
_refine_ls_restrained_S_all 1.008
_refine_ls_R_factor_all 0.0590
_refine_ls_R_factor_gt 0.0360
_refine_ls_shift/su_max 0.003
_refine_ls_shift/su_mean 0.000
_refine_ls_structure_factor_coef Fsqd
_refine_ls_weighting_details 'w=1/[\s^2^(Fo^2^)+(0.0356P)^2^] where P=(Fo^2^+2Fc^2^)/3'
_refine_ls_weighting_scheme calc
_refine_ls_wR_factor_gt 0.0762
_refine_ls_wR_factor_ref 0.0825
_reflns_Friedel_coverage 0.000
_reflns_number_gt 10077
_reflns_number_total 14042
_reflns_threshold_expression 'I > 2\s(I)'
_cod_data_source_file d3dt01714a2.cif
_cod_data_source_block 2c'
_cod_database_code 7713599
_shelx_shelxl_version_number 2018/3
_shelx_space_group_comment
;
The symmetry employed for this shelxl refinement is uniquely defined
by the following loop, which should always be used as a source of
symmetry information in preference to the above space-group names.
They are only intended as comments.
;
_shelx_estimated_absorpt_t_max 0.734
_shelx_estimated_absorpt_t_min 0.713
_olex2_refinement_description
;
1. Fixed Uiso
 At 1.2 times of:
  All C(H) groups
 At 1.5 times of:
  All C(H,H,H) groups
2. Uiso/Uaniso restraints and constraints
Uanis(O1) \\sim Ueq: with sigma of 0.01 and sigma for terminal atoms of 0.021
3.a Ternary CH refined with riding coordinates:
 C20(H20), C19(H19)
3.b Aromatic/amide H refined with riding coordinates:
 C37(H37), C35(H35), C1(H1), C38(H38), C58(H58), C31(H31), C3(H3), C65(H65),
 C2(H2), C52(H52), C39(H39), C11(H11), C53(H53), C61(H61), C13(H13), C7(H7),
 C64(H64), C34(H34), C8(H8), C25(H25), C32(H32), C57(H57), C48(H48), C33(H33),
 C42(H42), C29(H29), C62(H62), C9(H9), C46(H46), C55(H55), C17(H17), C51(H51),
 C10(H10), C44(H44), C45(H45), C56(H56), C26(H26), C15(H15), C49(H49), C43(H43),
  C16(H16), C50(H50), C14(H14), C27(H27), C28(H28)
3.c Idealised Me refined as rotating group:
 C22(H22A,H22B,H22C), C66(H66A,H66B,H66C)
;
_olex2_submission_special_instructions 'No special instructions were received'

loop_
_space_group_symop_operation_xyz
'x, y, z'
'-x, y+1/2, -z+1/2'
'-x, -y, -z'
'x, -y-1/2, z-1/2'

loop_
_atom_site_label
_atom_site_type_symbol
_atom_site_fract_x
_atom_site_fract_y
_atom_site_fract_z
_atom_site_U_iso_or_equiv
_atom_site_adp_type
_atom_site_occupancy
_atom_site_site_symmetry_order
_atom_site_calc_flag
_atom_site_refinement_flags_posn
_atom_site_refinement_flags_adp
_atom_site_refinement_flags_occupancy
_atom_site_disorder_assembly
_atom_site_disorder_group
Lu1 Lu 0.29902(2) 0.41113(2) 0.67865(2) 0.03435(5) Uani 1 1 d . . . . .
N3 N 0.41179(18) 0.33924(12) 0.75912(9) 0.0328(6) Uani 1 1 d . . . . .
N1 N 0.42798(19) 0.36257(13) 0.64150(10) 0.0384(6) Uani 1 1 d . . . . .
N4 N 0.2895(2) 0.53108(13) 0.67840(11) 0.0441(7) Uani 1 1 d . . . . .
N5 N 0.2232(2) 0.43840(14) 0.59296(10) 0.0403(6) Uani 1 1 d . . . . .
C18 C 0.3333(2) 0.36888(16) 0.78530(12) 0.0349(7) Uani 1 1 d . . . . .
C5 C 0.2401(2) 0.32904(16) 0.80077(13) 0.0397(7) Uani 1 1 d . . . . .
N6 N 0.1603(2) 0.38935(13) 0.55987(11) 0.0437(7) Uani 1 1 d . . . . .
N2 N 0.1955(2) 0.32315(13) 0.69903(11) 0.0425(6) Uani 1 1 d . . . . .
C30 C 0.6198(2) 0.45233(16) 0.71095(14) 0.0404(8) Uani 1 1 d . . . . .
C22 C 0.4203(2) 0.26571(14) 0.74550(12) 0.0387(7) Uani 1 1 d . . . . .
H22A H 0.356473 0.250999 0.723302 0.058 Uiso 1 1 calc GR . . . .
H22B H 0.431616 0.239183 0.778488 0.058 Uiso 1 1 calc GR . . . .
H22C H 0.478413 0.259243 0.725883 0.058 Uiso 1 1 calc GR . . . .
C21 C 0.4831(2) 0.39016(15) 0.74925(12) 0.0335(7) Uani 1 1 d . . . . .
C36 C 0.5314(2) 0.34729(15) 0.66335(12) 0.0366(7) Uani 1 1 d . . . . .
C23 C 0.5757(2) 0.37911(16) 0.71820(13) 0.0363(7) Uani 1 1 d . . . . .
C4 C 0.1905(2) 0.29149(16) 0.74892(13) 0.0391(7) Uani 1 1 d . . . . .
C12 C 0.1617(3) 0.38041(18) 0.81983(15) 0.0486(9) Uani 1 1 d . . . . .
O1 O 0.2460(2) 0.67354(16) 0.86893(12) 0.0874(9) Uani 1 1 d . U . . .
C20 C 0.4476(2) 0.45060(16) 0.76818(12) 0.0386(7) Uani 1 1 d . . . . .
H20 H 0.486423 0.494076 0.771488 0.046 Uiso 1 1 calc R . . . .
C59 C 0.2749(3) 0.48091(17) 0.56232(14) 0.0434(8) Uani 1 1 d . . . . .
C6 C 0.2773(3) 0.28039(16) 0.84881(13) 0.0412(8) Uani 1 1 d . . . . .
C37 C 0.5742(3) 0.30475(16) 0.62848(13) 0.0448(8) Uani 1 1 d . . . . .
H37 H 0.642221 0.287136 0.633774 0.054 Uiso 1 1 calc R . . . .
C60 C 0.2764(3) 0.57069(15) 0.72586(14) 0.0442(8) Uani 1 1 d . . . . .
C47 C 0.0094(2) 0.44655(18) 0.59000(14) 0.0468(8) Uani 1 1 d . . . . .
C35 C 0.5901(3) 0.48973(17) 0.66432(15) 0.0498(9) Uani 1 1 d . . . . .
H35 H 0.548598 0.469529 0.634538 0.060 Uiso 1 1 calc R . . . .
C19 C 0.3548(2) 0.43693(17) 0.79034(12) 0.0389(7) Uani 1 1 d . . . . .
H19 H 0.319301 0.469484 0.811529 0.047 Uiso 1 1 calc R . . . .
C1 C 0.1485(3) 0.27688(18) 0.66060(14) 0.0524(9) Uani 1 1 d . . . . .
H1 H 0.140834 0.283713 0.623108 0.063 Uiso 1 1 calc R . . . .
C38 C 0.4966(3) 0.29283(18) 0.58354(14) 0.0500(9) Uani 1 1 d . . . . .
H38 H 0.503158 0.265807 0.553339 0.060 Uiso 1 1 calc R . . . .
C40 C 0.0608(3) 0.39220(16) 0.56088(13) 0.0427(8) Uani 1 1 d . . . . .
C58 C 0.2697(3) 0.47333(19) 0.50501(15) 0.0553(9) Uani 1 1 d . . . . .
H58 H 0.227287 0.439026 0.487235 0.066 Uiso 1 1 calc R . . . .
C24 C 0.6641(3) 0.33493(16) 0.74986(14) 0.0443(8) Uani 1 1 d . . . . .
C31 C 0.6840(3) 0.48322(18) 0.75438(16) 0.0532(9) Uani 1 1 d . . . . .
H31 H 0.706925 0.458050 0.785800 0.064 Uiso 1 1 calc R . . . .
C41 C -0.0030(3) 0.33839(18) 0.52917(14) 0.0498(9) Uani 1 1 d . . . . .
C3 C 0.1404(3) 0.22967(17) 0.74143(14) 0.0489(9) Uani 1 1 d . . . . .
H3 H 0.126027 0.199722 0.768543 0.059 Uiso 1 1 calc R . . . .
C65 C 0.1835(3) 0.56559(19) 0.74588(16) 0.0546(9) Uani 1 1 d . . . . .
H65 H 0.129251 0.539002 0.727506 0.065 Uiso 1 1 calc R . . . .
C2 C 0.1148(3) 0.22003(19) 0.68475(15) 0.0594(10) Uani 1 1 d . . . . .
H2 H 0.081261 0.182088 0.667172 0.071 Uiso 1 1 calc R . . . .
C54 C 0.3325(3) 0.53877(17) 0.58635(14) 0.0474(8) Uani 1 1 d . . . . .
C52 C 0.0242(3) 0.51538(18) 0.57865(15) 0.0524(9) Uani 1 1 d . . . . .
H52 H 0.064726 0.527640 0.552186 0.063 Uiso 1 1 calc R . . . .
C39 C 0.4101(3) 0.32804(17) 0.59230(13) 0.0449(8) Uani 1 1 d . . . . .
H39 H 0.346884 0.328893 0.568395 0.054 Uiso 1 1 calc R . . . .
C11 C 0.2038(3) 0.24087(19) 0.87101(14) 0.0560(10) Uani 1 1 d . . . . .
H11 H 0.133112 0.242264 0.855779 0.067 Uiso 1 1 calc R . . . .
C53 C 0.3260(3) 0.56308(18) 0.63963(15) 0.0502(9) Uani 1 1 d . . . . .
H53 H 0.350947 0.607299 0.647622 0.060 Uiso 1 1 calc R . . . .
C61 C 0.3567(3) 0.61090(17) 0.75324(15) 0.0528(9) Uani 1 1 d . . . . .
H61 H 0.419513 0.615508 0.739278 0.063 Uiso 1 1 calc R . . . .
C13 C 0.0687(3) 0.3968(2) 0.78789(19) 0.0675(12) Uani 1 1 d . . . . .
H13 H 0.052602 0.377237 0.753425 0.081 Uiso 1 1 calc R . . . .
C7 C 0.3805(3) 0.27860(18) 0.87432(13) 0.0493(9) Uani 1 1 d . . . . .
H7 H 0.430423 0.305541 0.860868 0.059 Uiso 1 1 calc R . . . .
C64 C 0.1688(3) 0.59997(19) 0.79382(17) 0.0618(11) Uani 1 1 d . . . . .
H64 H 0.105235 0.596743 0.807211 0.074 Uiso 1 1 calc R . . . .
C34 C 0.6217(3) 0.5579(2) 0.66136(19) 0.0641(11) Uani 1 1 d . . . . .
H34 H 0.601621 0.582691 0.629457 0.077 Uiso 1 1 calc R . . . .
C63 C 0.2505(3) 0.63867(19) 0.82074(16) 0.0590(10) Uani 1 1 d . . . . .
C8 C 0.4114(3) 0.23720(19) 0.91991(15) 0.0612(10) Uani 1 1 d . . . . .
H8 H 0.481373 0.236650 0.936459 0.073 Uiso 1 1 calc R . . . .
C25 C 0.7561(3) 0.32407(18) 0.72822(17) 0.0571(10) Uani 1 1 d . . . . .
H25 H 0.763081 0.343785 0.694824 0.069 Uiso 1 1 calc R . . . .
C32 C 0.7144(3) 0.5519(2) 0.75117(19) 0.0656(11) Uani 1 1 d . . . . .
H32 H 0.756569 0.572471 0.780546 0.079 Uiso 1 1 calc R . . . .
C57 C 0.3248(3) 0.5146(2) 0.47529(17) 0.0705(12) Uani 1 1 d . . . . .
H57 H 0.320492 0.507238 0.437986 0.085 Uiso 1 1 calc R . . . .
C48 C -0.0539(3) 0.4292(2) 0.62847(18) 0.0659(11) Uani 1 1 d . . . . .
H48 H -0.065754 0.383387 0.636025 0.079 Uiso 1 1 calc R . . . .
C33 C 0.6820(3) 0.5886(2) 0.7049(2) 0.0682(12) Uani 1 1 d . . . . .
H33 H 0.700971 0.634508 0.702856 0.082 Uiso 1 1 calc R . . . .
C42 C 0.0445(3) 0.2806(2) 0.51113(15) 0.0672(11) Uani 1 1 d . . . . .
H42 H 0.116696 0.274807 0.520797 0.081 Uiso 1 1 calc R . . . .
C29 C 0.6577(3) 0.30709(19) 0.80023(15) 0.0574(10) Uani 1 1 d . . . . .
H29 H 0.598332 0.315360 0.816484 0.069 Uiso 1 1 calc R . . . .
C62 C 0.3443(3) 0.64390(19) 0.80068(16) 0.0611(10) Uani 1 1 d . . . . .
H62 H 0.399212 0.669766 0.819266 0.073 Uiso 1 1 calc R . . . .
C9 C 0.3384(4) 0.1974(2) 0.94020(15) 0.0685(12) Uani 1 1 d . . . . .
H9 H 0.358609 0.169243 0.970268 0.082 Uiso 1 1 calc R . . . .
C46 C -0.1110(3) 0.3453(2) 0.51479(17) 0.0708(12) Uani 1 1 d . . . . .
H46 H -0.145415 0.383094 0.526714 0.085 Uiso 1 1 calc R . . . .
C55 C 0.3870(3) 0.5800(2) 0.55349(18) 0.0651(11) Uani 1 1 d . . . . .
H55 H 0.424754 0.617570 0.569258 0.078 Uiso 1 1 calc R . . . .
C17 C 0.1840(3) 0.4092(2) 0.87117(17) 0.0675(11) Uani 1 1 d . . . . .
H17 H 0.246752 0.398715 0.893594 0.081 Uiso 1 1 calc R . . . .
C51 C -0.0213(3) 0.5655(2) 0.60661(19) 0.0696(12) Uani 1 1 d . . . . .
H51 H -0.010193 0.611559 0.599440 0.084 Uiso 1 1 calc R . . . .
C10 C 0.2368(4) 0.1993(2) 0.91608(16) 0.0685(12) Uani 1 1 d . . . . .
H10 H 0.187601 0.172232 0.929973 0.082 Uiso 1 1 calc R . . . .
C44 C -0.1181(5) 0.2394(3) 0.4653(2) 0.104(2) Uani 1 1 d . . . . .
H44 H -0.156863 0.206435 0.443782 0.125 Uiso 1 1 calc R . . . .
C45 C -0.1680(4) 0.2953(3) 0.4823(2) 0.0962(17) Uani 1 1 d . . . . .
H45 H -0.240349 0.300193 0.472221 0.115 Uiso 1 1 calc R . . . .
C56 C 0.3868(4) 0.5673(2) 0.4995(2) 0.0774(13) Uani 1 1 d . . . . .
H56 H 0.427644 0.593506 0.479410 0.093 Uiso 1 1 calc R . . . .
C26 C 0.8373(3) 0.2849(2) 0.7548(2) 0.0779(14) Uani 1 1 d . . . . .
H26 H 0.898111 0.278473 0.739416 0.093 Uiso 1 1 calc R . . . .
C15 C 0.0183(4) 0.4693(3) 0.8567(3) 0.1003(18) Uani 1 1 d . . . . .
H15 H -0.030552 0.497960 0.869349 0.120 Uiso 1 1 calc R . . . .
C49 C -0.0993(3) 0.4808(3) 0.65558(18) 0.0780(13) Uani 1 1 d . . . . .
H49 H -0.141776 0.469353 0.681417 0.094 Uiso 1 1 calc R . . . .
C43 C -0.0126(5) 0.2313(2) 0.47920(18) 0.0908(16) Uani 1 1 d . . . . .
H43 H 0.020933 0.193059 0.467406 0.109 Uiso 1 1 calc R . . . .
C16 C 0.1118(5) 0.4542(3) 0.8893(2) 0.0913(15) Uani 1 1 d . . . . .
H16 H 0.127283 0.474086 0.923717 0.110 Uiso 1 1 calc R . . . .
C50 C -0.0825(3) 0.5478(3) 0.64477(19) 0.0746(12) Uani 1 1 d . . . . .
H50 H -0.112868 0.581877 0.663500 0.089 Uiso 1 1 calc R . . . .
C14 C -0.0023(4) 0.4419(3) 0.8057(3) 0.0956(16) Uani 1 1 d . . . . .
H14 H -0.063936 0.453482 0.782856 0.115 Uiso 1 1 calc R . . . .
C27 C 0.8281(4) 0.2556(2) 0.8040(2) 0.0930(17) Uani 1 1 d . . . . .
H27 H 0.881964 0.228145 0.821696 0.112 Uiso 1 1 calc R . . . .
C28 C 0.7387(4) 0.2667(2) 0.82729(18) 0.0812(14) Uani 1 1 d . . . . .
H28 H 0.732622 0.247347 0.860925 0.097 Uiso 1 1 calc R . . . .
C66 C 0.1517(4) 0.6713(3) 0.8909(2) 0.129(2) Uani 1 1 d . . . . .
H66A H 0.096387 0.692070 0.865790 0.193 Uiso 1 1 calc GR . . . .
H66B H 0.160313 0.695927 0.924800 0.193 Uiso 1 1 calc GR . . . .
H66C H 0.133836 0.624422 0.897090 0.193 Uiso 1 1 calc GR . . . .

loop_
_atom_site_aniso_label
_atom_site_aniso_U_11
_atom_site_aniso_U_22
_atom_site_aniso_U_33
_atom_site_aniso_U_23
_atom_site_aniso_U_13
_atom_site_aniso_U_12
Lu1 0.03765(8) 0.03203(8) 0.03370(8) -0.00037(6) 0.00646(5) 0.00048(6)
N3 0.0370(14) 0.0295(13) 0.0323(14) -0.0020(11) 0.0058(11) -0.0008(11)
N1 0.0401(15) 0.0408(15) 0.0345(14) -0.0027(12) 0.0062(12) 0.0037(12)
N4 0.0537(17) 0.0327(15) 0.0463(16) -0.0005(13) 0.0085(14) 0.0015(13)
N5 0.0397(15) 0.0403(15) 0.0397(16) -0.0015(13) 0.0019(12) 0.0014(12)
C18 0.0366(17) 0.0386(18) 0.0299(16) 0.0004(14) 0.0068(13) -0.0003(14)
C5 0.0393(18) 0.0406(19) 0.0413(19) 0.0027(15) 0.0126(15) -0.0031(14)
N6 0.0496(18) 0.0417(16) 0.0376(16) 0.0007(12) 0.0000(13) 0.0024(13)
N2 0.0424(16) 0.0418(16) 0.0410(16) -0.0003(13) -0.0006(12) -0.0036(12)
C30 0.0354(17) 0.0392(19) 0.049(2) -0.0023(16) 0.0134(15) -0.0046(14)
C22 0.0465(19) 0.0284(16) 0.0413(18) 0.0011(14) 0.0074(14) -0.0022(14)
C21 0.0345(17) 0.0339(17) 0.0317(16) 0.0018(13) 0.0036(13) -0.0068(13)
C36 0.0408(18) 0.0310(17) 0.0389(18) 0.0017(14) 0.0088(14) -0.0005(14)
C23 0.0350(17) 0.0347(17) 0.0403(18) -0.0003(14) 0.0094(14) -0.0016(14)
C4 0.0359(17) 0.0390(19) 0.0422(19) 0.0028(15) 0.0056(14) -0.0010(14)
C12 0.049(2) 0.046(2) 0.055(2) 0.0028(17) 0.0211(18) -0.0068(17)
O1 0.096(2) 0.091(2) 0.079(2) -0.0347(17) 0.0256(18) -0.0108(18)
C20 0.0401(18) 0.0357(18) 0.0396(18) -0.0054(14) 0.0052(14) -0.0053(14)
C59 0.0424(19) 0.042(2) 0.046(2) 0.0065(16) 0.0104(16) 0.0086(15)
C6 0.048(2) 0.0404(19) 0.0384(18) -0.0002(15) 0.0165(15) -0.0051(15)
C37 0.046(2) 0.044(2) 0.046(2) 0.0021(16) 0.0130(16) 0.0109(16)
C60 0.053(2) 0.0249(17) 0.054(2) -0.0027(15) 0.0060(17) 0.0043(14)
C47 0.0389(19) 0.052(2) 0.049(2) 0.0030(17) 0.0029(16) 0.0043(16)
C35 0.048(2) 0.047(2) 0.057(2) 0.0063(18) 0.0191(17) -0.0037(17)
C19 0.0449(19) 0.0373(17) 0.0356(18) -0.0047(14) 0.0094(15) -0.0017(15)
C1 0.059(2) 0.048(2) 0.045(2) 0.0009(17) -0.0079(17) -0.0034(18)
C38 0.060(2) 0.053(2) 0.0383(19) -0.0063(16) 0.0139(17) 0.0096(18)
C40 0.049(2) 0.0417(19) 0.0349(18) 0.0077(14) -0.0002(15) -0.0011(15)
C58 0.064(2) 0.055(2) 0.050(2) 0.0013(18) 0.0155(19) 0.0087(19)
C24 0.0393(19) 0.0363(18) 0.054(2) 0.0003(16) -0.0021(16) 0.0000(15)
C31 0.051(2) 0.049(2) 0.061(2) -0.0046(18) 0.0116(18) -0.0068(17)
C41 0.058(2) 0.047(2) 0.041(2) 0.0087(16) -0.0034(17) -0.0047(18)
C3 0.050(2) 0.041(2) 0.055(2) 0.0058(17) 0.0062(17) -0.0088(16)
C65 0.055(2) 0.046(2) 0.062(2) -0.0061(18) 0.0049(19) -0.0014(17)
C2 0.070(3) 0.048(2) 0.055(2) -0.0026(18) -0.0046(19) -0.0184(19)
C54 0.050(2) 0.046(2) 0.047(2) 0.0113(17) 0.0103(17) 0.0018(17)
C52 0.047(2) 0.051(2) 0.060(2) 0.0065(18) 0.0086(18) 0.0040(17)
C39 0.052(2) 0.049(2) 0.0330(18) -0.0032(15) 0.0022(15) 0.0012(17)
C11 0.065(2) 0.061(2) 0.045(2) 0.0000(18) 0.0189(18) -0.0148(19)
C53 0.056(2) 0.0348(18) 0.057(2) 0.0022(17) -0.0012(18) -0.0022(16)
C61 0.064(2) 0.0370(19) 0.058(2) -0.0069(17) 0.0112(19) -0.0008(17)
C13 0.045(2) 0.069(3) 0.091(3) -0.013(2) 0.019(2) 0.0057(19)
C7 0.057(2) 0.054(2) 0.0370(19) 0.0080(16) 0.0075(16) -0.0049(17)
C64 0.059(2) 0.063(3) 0.066(3) -0.008(2) 0.018(2) 0.002(2)
C34 0.060(3) 0.048(2) 0.088(3) 0.017(2) 0.023(2) 0.000(2)
C63 0.076(3) 0.044(2) 0.058(2) -0.0119(19) 0.013(2) 0.000(2)
C8 0.074(3) 0.062(3) 0.046(2) 0.0011(19) 0.0033(19) 0.000(2)
C25 0.040(2) 0.053(2) 0.076(3) -0.003(2) 0.0025(19) -0.0012(17)
C32 0.058(2) 0.054(3) 0.088(3) -0.023(2) 0.023(2) -0.014(2)
C57 0.081(3) 0.084(3) 0.052(2) 0.014(2) 0.027(2) 0.008(3)
C48 0.058(3) 0.065(3) 0.076(3) 0.007(2) 0.015(2) -0.001(2)
C33 0.060(3) 0.042(2) 0.109(4) -0.001(3) 0.033(3) -0.004(2)
C42 0.085(3) 0.060(3) 0.054(2) -0.004(2) 0.001(2) -0.007(2)
C29 0.050(2) 0.058(2) 0.058(2) 0.0054(19) -0.0122(19) -0.0046(18)
C62 0.063(3) 0.050(2) 0.069(3) -0.018(2) 0.008(2) -0.0053(19)
C9 0.111(4) 0.056(3) 0.039(2) 0.0057(19) 0.013(2) -0.007(2)
C46 0.067(3) 0.061(3) 0.077(3) 0.014(2) -0.013(2) -0.008(2)
C55 0.066(3) 0.062(3) 0.068(3) 0.017(2) 0.013(2) -0.009(2)
C17 0.078(3) 0.071(3) 0.058(3) -0.006(2) 0.026(2) 0.007(2)
C51 0.059(3) 0.055(2) 0.095(3) -0.001(2) 0.012(2) 0.014(2)
C10 0.099(3) 0.063(3) 0.049(2) 0.004(2) 0.027(2) -0.028(2)
C44 0.142(5) 0.074(4) 0.077(3) 0.007(3) -0.043(3) -0.030(4)
C45 0.089(4) 0.082(4) 0.101(4) 0.018(3) -0.040(3) -0.028(3)
C56 0.080(3) 0.086(3) 0.071(3) 0.022(3) 0.029(3) -0.008(3)
C26 0.040(2) 0.071(3) 0.116(4) -0.024(3) -0.007(2) 0.010(2)
C15 0.080(4) 0.112(5) 0.122(5) -0.012(4) 0.057(4) 0.020(3)
C49 0.068(3) 0.095(4) 0.078(3) 0.010(3) 0.034(2) 0.009(3)
C43 0.138(5) 0.062(3) 0.064(3) -0.014(2) -0.011(3) -0.017(3)
C16 0.115(4) 0.093(4) 0.075(3) -0.023(3) 0.043(3) 0.001(3)
C50 0.066(3) 0.078(3) 0.081(3) -0.015(3) 0.017(2) 0.020(2)
C14 0.057(3) 0.111(4) 0.121(5) -0.014(4) 0.022(3) 0.014(3)
C27 0.071(3) 0.071(3) 0.119(5) -0.002(3) -0.043(3) 0.016(3)
C28 0.087(3) 0.071(3) 0.073(3) 0.020(2) -0.029(3) -0.009(3)
C66 0.104(4) 0.190(7) 0.104(4) -0.065(4) 0.052(4) -0.013(4)

loop_
_atom_type_symbol
_atom_type_description
_atom_type_scat_dispersion_real
_atom_type_scat_dispersion_imag
_atom_type_scat_source
C C 0.0033 0.0016 'International Tables Vol C Tables 4.2.6.8 and 6.1.1.4'
H H 0.0000 0.0000 'International Tables Vol C Tables 4.2.6.8 and 6.1.1.4'
Lu Lu -0.4720 5.8584 'International Tables Vol C Tables 4.2.6.8 and 6.1.1.4'
N N 0.0061 0.0033 'International Tables Vol C Tables 4.2.6.8 and 6.1.1.4'
O O 0.0106 0.0060 'International Tables Vol C Tables 4.2.6.8 and 6.1.1.4'

loop_
_geom_angle_atom_site_label_1
_geom_angle_atom_site_label_2
_geom_angle_atom_site_label_3
_geom_angle
_geom_angle_site_symmetry_1
_geom_angle_site_symmetry_3
_geom_angle_publ_flag
N3 Lu1 C18 30.02(8) . . ?
N3 Lu1 C21 29.79(7) . . ?
N3 Lu1 C20 47.73(8) . . ?
N3 Lu1 C19 47.77(8) . . ?
N1 Lu1 N3 74.55(8) . . ?
N1 Lu1 N4 117.72(9) . . ?
N1 Lu1 N5 87.27(9) . . ?
N1 Lu1 C18 104.58(9) . . ?
N1 Lu1 N2 105.67(9) . . ?
N1 Lu1 C21 65.04(9) . . ?
N1 Lu1 C20 89.08(9) . . ?
N1 Lu1 C19 113.03(9) . . ?
N4 Lu1 N3 123.13(8) . . ?
N4 Lu1 C18 107.63(9) . . ?
N4 Lu1 C21 100.92(9) . . ?
N4 Lu1 C20 75.97(9) . . ?
N4 Lu1 C19 80.14(9) . . ?
N5 Lu1 N3 158.48(8) . . ?
N5 Lu1 N4 75.42(9) . . ?
N5 Lu1 C18 163.74(9) . . ?
N5 Lu1 N2 101.70(9) . . ?
N5 Lu1 C21 146.98(9) . . ?
N5 Lu1 C20 145.37(10) . . ?
N5 Lu1 C19 153.68(10) . . ?
C18 Lu1 C21 49.08(9) . . ?
C18 Lu1 C20 47.84(9) . . ?
C18 Lu1 C19 28.30(9) . . ?
N2 Lu1 N3 73.07(8) . . ?
N2 Lu1 N4 136.14(9) . . ?
N2 Lu1 C18 64.70(9) . . ?
N2 Lu1 C21 102.86(9) . . ?
N2 Lu1 C20 112.42(9) . . ?
N2 Lu1 C19 89.17(9) . . ?
C21 Lu1 C20 28.53(8) . . ?
C21 Lu1 C19 48.01(9) . . ?
C19 Lu1 C20 29.20(9) . . ?
C18 N3 Lu1 77.53(15) . . ?
C18 N3 C22 125.9(2) . . ?
C22 N3 Lu1 112.75(17) . . ?
C21 N3 Lu1 78.07(16) . . ?
C21 N3 C18 109.0(2) . . ?
C21 N3 C22 125.0(2) . . ?
C36 N1 Lu1 131.2(2) . . ?
C39 N1 Lu1 122.5(2) . . ?
C39 N1 C36 105.1(2) . . ?
C60 N4 Lu1 123.1(2) . . ?
C53 N4 Lu1 117.3(2) . . ?
C53 N4 C60 116.8(3) . . ?
N6 N5 Lu1 120.55(19) . . ?
C59 N5 Lu1 119.3(2) . . ?
C59 N5 N6 111.6(3) . . ?
N3 C18 Lu1 72.44(15) . . ?
N3 C18 C5 123.7(3) . . ?
C5 C18 Lu1 112.25(18) . . ?
C19 C18 Lu1 78.24(18) . . ?
C19 C18 N3 107.1(3) . . ?
C19 C18 C5 129.1(3) . . ?
C18 C5 C4 105.9(2) . . ?
C18 C5 C12 108.8(3) . . ?
C18 C5 C6 110.1(2) . . ?
C4 C5 C12 111.1(3) . . ?
C4 C5 C6 113.3(3) . . ?
C6 C5 C12 107.6(3) . . ?
C40 N6 N5 116.0(3) . . ?
C4 N2 Lu1 129.7(2) . . ?
C1 N2 Lu1 123.2(2) . . ?
C1 N2 C4 104.5(3) . . ?
C35 C30 C23 121.7(3) . . ?
C35 C30 C31 118.7(3) . . ?
C31 C30 C23 119.4(3) . . ?
N3 C21 Lu1 72.14(15) . . ?
N3 C21 C23 124.8(3) . . ?
C23 C21 Lu1 111.13(19) . . ?
C20 C21 Lu1 77.98(17) . . ?
C20 C21 N3 106.8(3) . . ?
C20 C21 C23 128.2(3) . . ?
N1 C36 C23 117.8(3) . . ?
C37 C36 N1 109.6(3) . . ?
C37 C36 C23 132.6(3) . . ?
C21 C23 C30 104.7(2) . . ?
C21 C23 C24 113.1(3) . . ?
C36 C23 C30 111.3(2) . . ?
C36 C23 C21 107.0(2) . . ?
C36 C23 C24 112.0(3) . . ?
C24 C23 C30 108.6(2) . . ?
N2 C4 C5 117.7(3) . . ?
C3 C4 C5 131.5(3) . . ?
C3 C4 N2 110.8(3) . . ?
C13 C12 C5 121.8(3) . . ?
C13 C12 C17 118.7(4) . . ?
C17 C12 C5 119.5(3) . . ?
C63 O1 C66 118.2(4) . . ?
C21 C20 Lu1 73.48(17) . . ?
C21 C20 C19 108.4(3) . . ?
C19 C20 Lu1 75.11(17) . . ?
N5 C59 C58 122.8(3) . . ?
N5 C59 C54 120.8(3) . . ?
C58 C59 C54 116.2(3) . . ?
C11 C6 C5 119.7(3) . . ?
C7 C6 C5 122.3(3) . . ?
C7 C6 C11 117.8(3) . . ?
C36 C37 C38 107.3(3) . . ?
C65 C60 N4 118.4(3) . . ?
C65 C60 C61 119.3(3) . . ?
C61 C60 N4 122.2(3) . . ?
C52 C47 C40 120.2(3) . . ?
C48 C47 C40 120.7(3) . . ?
C48 C47 C52 119.1(3) . . ?
C30 C35 C34 120.3(4) . . ?
C18 C19 Lu1 73.46(17) . . ?
C18 C19 C20 108.7(3) . . ?
C20 C19 Lu1 75.69(17) . . ?
C2 C1 N2 111.2(3) . . ?
C39 C38 C37 107.0(3) . . ?
N6 C40 C47 123.8(3) . . ?
N6 C40 C41 115.6(3) . . ?
C41 C40 C47 120.6(3) . . ?
C57 C58 C59 122.1(4) . . ?
C25 C24 C23 119.5(3) . . ?
C29 C24 C23 122.8(3) . . ?
C29 C24 C25 117.6(3) . . ?
C30 C31 C32 120.5(4) . . ?
C42 C41 C40 120.7(3) . . ?
C46 C41 C40 121.3(4) . . ?
C46 C41 C42 117.9(4) . . ?
C4 C3 C2 106.7(3) . . ?
C60 C65 C64 120.8(3) . . ?
C1 C2 C3 106.8(3) . . ?
C53 C54 C59 123.5(3) . . ?
C55 C54 C59 118.8(3) . . ?
C55 C54 C53 117.0(3) . . ?
C51 C52 C47 120.0(4) . . ?
C38 C39 N1 111.0(3) . . ?
C10 C11 C6 119.7(4) . . ?
N4 C53 C54 127.7(3) . . ?
C62 C61 C60 120.6(4) . . ?
C12 C13 C14 121.5(4) . . ?
C6 C7 C8 121.4(3) . . ?
C63 C64 C65 118.7(4) . . ?
C33 C34 C35 120.7(4) . . ?
C64 C63 O1 123.9(4) . . ?
C62 C63 O1 115.5(4) . . ?
C62 C63 C64 120.6(4) . . ?
C9 C8 C7 119.8(4) . . ?
C26 C25 C24 121.8(4) . . ?
C33 C32 C31 119.8(4) . . ?
C58 C57 C56 121.2(4) . . ?
C49 C48 C47 119.5(4) . . ?
C32 C33 C34 119.9(4) . . ?
C43 C42 C41 121.9(4) . . ?
C24 C29 C28 121.1(4) . . ?
C61 C62 C63 119.9(4) . . ?
C10 C9 C8 119.4(4) . . ?
C41 C46 C45 119.8(4) . . ?
C56 C55 C54 122.6(4) . . ?
C12 C17 C16 119.8(4) . . ?
C50 C51 C52 120.2(4) . . ?
C9 C10 C11 121.8(4) . . ?
C43 C44 C45 120.9(5) . . ?
C44 C45 C46 120.3(5) . . ?
C55 C56 C57 118.6(4) . . ?
C27 C26 C25 119.7(4) . . ?
C14 C15 C16 119.5(5) . . ?
C50 C49 C48 120.6(4) . . ?
C44 C43 C42 119.2(5) . . ?
C15 C16 C17 120.5(5) . . ?
C49 C50 C51 120.5(4) . . ?
C15 C14 C13 120.1(5) . . ?
C26 C27 C28 119.9(4) . . ?
C27 C28 C29 119.8(4) . . ?

loop_
_geom_bond_atom_site_label_1
_geom_bond_atom_site_label_2
_geom_bond_distance
_geom_bond_site_symmetry_2
_geom_bond_publ_flag
Lu1 N3 2.677(2) . ?
Lu1 N1 2.227(2) . ?
Lu1 N4 2.340(3) . ?
Lu1 N5 2.263(3) . ?
Lu1 C18 2.742(3) . ?
Lu1 N2 2.274(3) . ?
Lu1 C21 2.752(3) . ?
Lu1 C20 2.807(3) . ?
Lu1 C19 2.800(3) . ?
N3 C18 1.405(4) . ?
N3 C22 1.480(4) . ?
N3 C21 1.398(4) . ?
N1 C36 1.389(4) . ?
N1 C39 1.382(4) . ?
N4 C60 1.439(4) . ?
N4 C53 1.293(4) . ?
N5 N6 1.428(4) . ?
N5 C59 1.364(4) . ?
C18 C5 1.526(4) . ?
C18 C19 1.356(4) . ?
C5 C4 1.532(4) . ?
C5 C12 1.544(5) . ?
C5 C6 1.541(4) . ?
N6 C40 1.285(4) . ?
N2 C4 1.393(4) . ?
N2 C1 1.382(4) . ?
C30 C23 1.555(4) . ?
C30 C35 1.371(4) . ?
C30 C31 1.391(4) . ?
C21 C23 1.529(4) . ?
C21 C20 1.371(4) . ?
C36 C23 1.525(4) . ?
C36 C37 1.372(4) . ?
C23 C24 1.541(4) . ?
C4 C3 1.365(4) . ?
C12 C13 1.368(5) . ?
C12 C17 1.381(5) . ?
O1 C63 1.384(4) . ?
O1 C66 1.404(5) . ?
C20 C19 1.413(4) . ?
C59 C58 1.421(5) . ?
C59 C54 1.428(5) . ?
C6 C11 1.396(4) . ?
C6 C7 1.380(4) . ?
C37 C38 1.398(4) . ?
C60 C65 1.366(5) . ?
C60 C61 1.388(5) . ?
C47 C40 1.492(5) . ?
C47 C52 1.389(5) . ?
C47 C48 1.387(5) . ?
C35 C34 1.394(5) . ?
C1 C2 1.361(5) . ?
C38 C39 1.352(4) . ?
C40 C41 1.481(5) . ?
C58 C57 1.361(5) . ?
C24 C25 1.388(5) . ?
C24 C29 1.376(5) . ?
C31 C32 1.400(5) . ?
C41 C42 1.387(5) . ?
C41 C46 1.386(5) . ?
C3 C2 1.407(5) . ?
C65 C64 1.403(5) . ?
C54 C53 1.419(5) . ?
C54 C55 1.406(5) . ?
C52 C51 1.378(5) . ?
C11 C10 1.393(5) . ?
C61 C62 1.372(5) . ?
C13 C14 1.387(6) . ?
C7 C8 1.397(5) . ?
C64 C63 1.380(5) . ?
C34 C33 1.367(6) . ?
C63 C62 1.378(5) . ?
C8 C9 1.372(5) . ?
C25 C26 1.377(5) . ?
C32 C33 1.363(6) . ?
C57 C56 1.380(6) . ?
C48 C49 1.387(6) . ?
C42 C43 1.381(5) . ?
C29 C28 1.394(6) . ?
C9 C10 1.352(6) . ?
C46 C45 1.399(6) . ?
C55 C56 1.361(6) . ?
C17 C16 1.401(6) . ?
C51 C50 1.365(6) . ?
C44 C45 1.363(7) . ?
C44 C43 1.358(7) . ?
C26 C27 1.369(7) . ?
C15 C16 1.376(7) . ?
C15 C14 1.360(7) . ?
C49 C50 1.356(6) . ?
C27 C28 1.379(6) . ?

loop_
_smtbx_masks_void_nr
_smtbx_masks_void_average_x
_smtbx_masks_void_average_y
_smtbx_masks_void_average_z
_smtbx_masks_void_volume
_smtbx_masks_void_count_electrons
_smtbx_masks_void_content
1 0.245 0.000 0.500 673.9 134.2 ?
2 -0.968 0.500 0.000 673.9 134.2 ?
